data_2006866
loop_
_publ_author_name
'Ra\'ul Corzo-Su\'arez'
'Santiago Garc\'ia-Granda'
'Isabel D\'iaz'
'Vicente Fern\'andez-Herrero'
'Jose Luis Mart\'inez'

_publ_section_title
;
 Redetermination of Bis(2-aminopyrimidinium) Tetrabromocopper(II) at
 200 and 100K
;
_journal_issue 12
_journal_name_full 'Acta Crystallographica Section C'
_journal_page_first 1786
_journal_page_last 1789
_journal_paper_doi 10.1107/S0108270197009876
_journal_volume 53
_journal_year 1997
_chemical_formula_iupac '(C4 H6 N3) 2[Cu Br4]'
_chemical_formula_structural '(C4 N3 H6) Cu Br4)'
_chemical_formula_sum 'C8 H12 Br4 Cu N6'
_chemical_formula_weight 575.42
_chemical_name_systematic
;
bis(2-aminopyrimidine) tetrabromo-copper(ii)
;
_space_group_IT_number 14
_symmetry_cell_setting monoclinic
_symmetry_space_group_name_Hall '-P 2ybc'
_symmetry_space_group_name_H-M 'P 1 21/c 1'
_audit_creation_method SHELXL
_cell_angle_alpha 90.00
_cell_angle_beta 99.87(3)
_cell_angle_gamma 90.00
_cell_formula_units_Z 2
_cell_length_a 7.259(2)
_cell_length_b 13.757(4)
_cell_length_c 7.377(3)
_cell_measurement_reflns_used 25
_cell_measurement_temperature 100(2)
_cell_measurement_theta_max 20
_cell_measurement_theta_min 15
_cell_volume 725.8(4)
_computing_cell_refinement 'CRYSDA DIRDIF (Beurskens et al., 1992)'
_computing_data_collection 'CAD-4 EXPRESS (Enraf-Nonius, 1994)'
_computing_data_reduction 'REFLEX (local program)'
_computing_molecular_graphics 'Xtal_GX (Hall & Boulay, 1995)'
_computing_publication_material 'SHELXL93 (Sheldrick, 1993)'
_computing_structure_refinement
; SHELXL93 (Sheldrick, 1993). Geometrical calculations made with PARST
(Nardelli, 1983)
;
_computing_structure_solution DIRDIF
_diffrn_ambient_temperature 100(2)
_diffrn_measurement_device_type 'Nonius CAD-4 diffractometer'
_diffrn_measurement_method \w-2\q
_diffrn_radiation_monochromator graphite
_diffrn_radiation_source 'fine-focus sealed tube'
_diffrn_radiation_type MoK\a
_diffrn_radiation_wavelength 0.71073
_diffrn_reflns_av_R_equivalents 0.0544
_diffrn_reflns_av_sigmaI/netI 0.1119
_diffrn_reflns_limit_h_max 11
_diffrn_reflns_limit_h_min -11
_diffrn_reflns_limit_k_max 22
_diffrn_reflns_limit_k_min 0
_diffrn_reflns_limit_l_max 11
_diffrn_reflns_limit_l_min 0
_diffrn_reflns_number 3369
_diffrn_reflns_theta_full 34.96
_diffrn_reflns_theta_max 34.96
_diffrn_reflns_theta_min 2.85
_diffrn_standards_decay_% 5.61
_diffrn_standards_interval_count 200
_diffrn_standards_interval_time 60
_diffrn_standards_number 3
_exptl_absorpt_coefficient_mu 12.510
_exptl_absorpt_correction_T_max 0.039
_exptl_absorpt_correction_T_min 0.026
_exptl_absorpt_correction_type '\y scans (North, Phillips & Mathews, 1968)'
_exptl_crystal_colour brown
_exptl_crystal_density_diffrn 2.633
_exptl_crystal_density_method 'not measured'
_exptl_crystal_description prismatic
_exptl_crystal_F_000 542
_exptl_crystal_size_max 0.33
_exptl_crystal_size_mid 0.26
_exptl_crystal_size_min 0.26
_refine_diff_density_max 1.833
_refine_diff_density_min -1.296
_refine_ls_extinction_method none
_refine_ls_goodness_of_fit_ref 1.004
_refine_ls_hydrogen_treatment 'H atoms refined isotropically'
_refine_ls_matrix_type full
_refine_ls_number_parameters 107
_refine_ls_number_reflns 3175
_refine_ls_number_restraints 12
_refine_ls_restrained_S_all 1.003
_refine_ls_R_factor_all 0.1300
_refine_ls_R_factor_gt 0.0424
_refine_ls_shift/su_max 0.000
_refine_ls_shift/su_mean 0.000
_refine_ls_structure_factor_coef Fsqd
_refine_ls_weighting_details 'w = 1/[\s^2^(Fo^2^)+(0.0507P)^2^] where P=(Fo^2^+2Fc^2^)/3'
_refine_ls_weighting_scheme calc
_refine_ls_wR_factor_ref 0.1128
_reflns_number_gt 1752
_reflns_number_total 3175
_reflns_threshold_expression I>2\s(I)
_cod_data_source_file na1316.cif
_cod_data_source_block II
_cod_depositor_comments
;
The following automatic conversions were performed:
'_symmetry_cell_setting' value 'Monoclinic' changed to 'monoclinic'
according to '/home/saulius/struct/CIF-dictionaries/cif_core.dic'
dictionary named 'cif_core.dic' version 2.4.1 from 2010-06-29.

Automatic conversion script
Id: cif_fix_enum 1527 2010-12-29 10:47:43Z saulius 

The following automatic conversions were performed:

'_symmetry_cell_setting' value 'Monoclinic' changed to 'monoclinic'
according to /home/saulius/struct/CIF-dictionaries/cif_core.dic
dictionary named 'cif_core.dic' version 2.4.1 from 2010-06-29.

Automatic conversion script
Id: cif_fix_values 1715 2011-07-08 13:25:40Z adriana 

The following automatic conversions were performed:

'_refine_ls_weighting_scheme' value 'calc w =
1/[\s^2^(Fo^2^)+(0.0507P)^2^] where P=(Fo^2^+2Fc^2^)/3' was changed
to 'calc'. New tag '_refine_ls_weighting_details' was created. The
value of the new tag was set to 'w = 1/[\s^2^(Fo^2^)+(0.0507P)^2^]
where P=(Fo^2^+2Fc^2^)/3'.

Automatic conversion script
Id: cif_fix_values 3143 2015-03-26 13:38:13Z robertas 
;
_cod_original_sg_symbol_H-M 'P 21/c'
_cod_database_code 2006866
_cod_database_fobs_code 2006866

loop_
_symmetry_equiv_pos_as_xyz
'x, y, z'
'-x, y+1/2, -z+1/2'
'-x, -y, -z'
'x, -y-1/2, z-1/2'

loop_
_atom_site_label
_atom_site_fract_x
_atom_site_fract_y
_atom_site_fract_z
_atom_site_U_iso_or_equiv
_atom_site_adp_type
_atom_site_calc_flag
_atom_site_refinement_flags
_atom_site_occupancy
_atom_site_disorder_assembly
_atom_site_disorder_group
_atom_site_type_symbol
Br1 .17217(6) .05068(4) -.24739(6) .01063(11) Uani d . 1 . . Br
Br2 .25578(6) .05693(4) .22974(6) .01038(11) Uani d . 1 . . Br
Cu1 .0000 .0000 .0000 .01109(17) Uani d S 1 . . Cu
N1 -.2219(6) .3407(3) .0050(7) .0133(8) Uani d . 1 . . N
H1 -.181(9) .391(5) .004(9) .023(7) Uiso d . 1 . . H
N2 -.1975(6) .1698(3) -.0126(5) .0096(8) Uani d . 1 . . N
N3 .0347(6) .2680(4) -.0866(7) .0152(9) Uani d . 1 . . N
H3A .083(8) .213(5) -.136(9) .023(7) Uiso d . 1 . . H
H3B .088(9) .314(5) -.105(9) .023(7) Uiso d . 1 . . H
C1 -.1287(7) .2594(4) -.0305(6) .0110(9) Uani d . 1 . . C
C2 -.3946(7) .3350(4) .0540(7) .0130(8) Uani d U 1 . . C
H2A -.465(9) .397(5) .058(9) .023(7) Uiso d . 1 . . H
C3 -.3667(7) .1647(4) .0341(7) .0119(8) Uani d U 1 . . C
H3 -.431(8) .098(5) .051(9) .023(7) Uiso d . 1 . . H
C4 -.4719(7) .2457(4) .0680(7) .0130(7) Uani d U 1 . . C
H4 -.610(8) .240(5) .110(9) .023(7) Uiso d . 1 . . H

loop_
_atom_site_aniso_label
_atom_site_aniso_U_11
_atom_site_aniso_U_22
_atom_site_aniso_U_33
_atom_site_aniso_U_12
_atom_site_aniso_U_13
_atom_site_aniso_U_23
Br1 .0113(2) .0136(2) .0070(2) .00141(18) .00171(16) .00218(18)
Br2 .0100(2) .0125(2) .0079(2) -.00071(17) -.00075(16) -.00156(18)
Cu1 .0111(4) .0166(4) .0051(4) -.0045(3) -.0001(3) -.0012(3)
N2 .0123(19) .0098(18) .0068(19) -.0013(14) .0017(14) -.0018(14)
N3 .016(2) .015(2) .016(2) -.0061(17) .0056(17) .0010(17)
N1 .0154(18) .0080(18) .015(2) -.0033(16) -.0018(16) -.0001(17)
C1 .013(2) .015(2) .0034(19) .0001(17) -.0029(17) -.0001(17)
C2 .0151(17) .0136(17) .0084(16) -.0006(15) -.0034(14) -.0011(15)
C3 .0140(17) .0150(18) .0053(16) -.0021(14) -.0029(14) .0019(14)
C4 .0148(15) .0155(16) .0072(14) -.0012(13) -.0025(13) -.0011(13)

loop_
_atom_type_symbol
_atom_type_description
_atom_type_scat_dispersion_real
_atom_type_scat_dispersion_imag
_atom_type_scat_source
C C 0.0033 0.0016 'International Tables Vol C Tables 4.2.6.8 and 6.1.1.4'
H H 0.0000 0.0000 'International Tables Vol C Tables 4.2.6.8 and 6.1.1.4'
Br Br -0.2901 2.4595 'International Tables Vol C Tables 4.2.6.8 and 6.1.1.4'
Cu Cu 0.3201 1.2651 'International Tables Vol C Tables 4.2.6.8 and 6.1.1.4'
N N 0.0061 0.0033 'International Tables Vol C Tables 4.2.6.8 and 6.1.1.4'

loop_
_geom_angle_atom_site_label_1
_geom_angle_atom_site_label_2
_geom_angle_atom_site_label_3
_geom_angle_site_symmetry_1
_geom_angle_site_symmetry_3
_geom_angle
_geom_angle_publ_flag
Br2 Cu1 Br2 3 . 180.0 ?
Br2 Cu1 Br1 3 . 89.92(3) ?
Br2 Cu1 Br1 . . 90.08(3) yes
Br2 Cu1 Br1 3 3 90.08(3) ?
Br2 Cu1 Br1 . 3 89.92(3) ?
Br1 Cu1 Br1 . 3 180.0 ?
C3 N2 C1 . . 116.7(4) ?
C1 N3 H3A . . 118(4) ?
C1 N3 H3B . . 130(5) ?
H3A N3 H3B . . 111(6) ?
C1 N1 C2 . . 121.1(4) ?
C1 N1 H1 . . 123(5) ?
C2 N1 H1 . . 116(5) ?
N3 C1 N2 . . 118.7(4) ?
N3 C1 N1 . . 119.3(5) ?
N2 C1 N1 . . 122.0(4) ?
C4 C2 N1 . . 118.7(5) ?
C4 C2 H2A . . 123(4) ?
N1 C2 H2A . . 117(4) ?
N2 C3 C4 . . 124.0(5) ?
N2 C3 H3 . . 122(3) ?
C4 C3 H3 . . 114(3) ?
C2 C4 C3 . . 117.5(5) ?
C2 C4 H4 . . 120(3) ?
C3 C4 H4 . . 123(3) ?

loop_
_geom_bond_atom_site_label_1
_geom_bond_atom_site_label_2
_geom_bond_site_symmetry_2
_geom_bond_distance
_geom_bond_publ_flag
Br1 Cu1 . 2.4820(10) yes
Br2 Cu1 . 2.4190(10) yes
Cu1 Br2 3 2.4190(10) ?
Cu1 Br1 3 2.4820(10) ?
Cu1 N2 . 2.734(4) yes
Br1 Br2 1_554 4.007(2) yes
N2 C3 . 1.333(6) ?
N2 C1 . 1.345(6) ?
N3 C1 . 1.326(6) ?
N3 H3A . .93(7) ?
N3 H3B . .77(7) ?
N1 C1 . 1.355(6) ?
N1 C2 . 1.365(7) ?
N1 H1 . .75(7) ?
C2 C4 . 1.362(7) ?
C2 H2A . 1.00(7) ?
C3 C4 . 1.398(7) ?
C3 H3 . 1.05(7) ?
C4 H4 . 1.10(6) ?

loop_
_geom_torsion_atom_site_label_1
_geom_torsion_atom_site_label_2
_geom_torsion_atom_site_label_3
_geom_torsion_atom_site_label_4
_geom_torsion
C3 N2 C1 N3 -176.4(4)
C3 N2 C1 N1 2.9(7)
C2 N1 C1 N3 176.7(5)
C2 N1 C1 N2 -2.6(7)
C1 N1 C2 C4 0.4(7)
C1 N2 C3 C4 -1.2(7)
N1 C2 C4 C3 1.2(7)
N2 C3 C4 C2 -0.8(8)
